data_7020604
loop_
_publ_author_name
'Gr\"uger, Nora'
'Wadepohl, Hubert'
'Gade, Lutz H.'

_publ_section_title
;
 A readily accessible PNP pincer ligand with a pyrrole backbone and its
 Ni(I/II) chemistry.
;
_journal_issue 46
_journal_name_full 'Dalton transactions (Cambridge, England : 2003)'
_journal_page_first 14028
_journal_page_last 14030
_journal_paper_doi 10.1039/c2dt32199h
_journal_volume 41
_journal_year 2012
_chemical_formula_sum 'C70.5 H63.5 N2 Ni2 P4'
_chemical_formula_weight 1180.03
_chemical_properties_physical air-sensitive
_space_group_IT_number 2
_symmetry_cell_setting triclinic
_symmetry_Int_Tables_number 2
_symmetry_space_group_name_Hall '-P 1'
_symmetry_space_group_name_H-M 'P -1'
_atom_sites_solution_hydrogens geom
_atom_sites_solution_primary dual
_atom_sites_solution_secondary difmap
_audit_block_code ga_ng16
_audit_creation_date
;
'Tue Nov 29 11:31:20 2011'
;
_audit_creation_method
;
CrysAlisPro, Oxford Diffraction Ltd.,
Version 1.171.35.19 (release 27-10-2011 CrysAlis171 .NET)
(compiled Oct 27 2011,15:02:11)
;
_audit_update_record 'Tue Nov 29 14:18:32 CET 2011'
_cell_angle_alpha 65.4639(13)
_cell_angle_beta 81.9493(13)
_cell_angle_gamma 72.1302(12)
_cell_formula_units_Z 2
_cell_length_a 13.4842(2)
_cell_length_b 14.87293(18)
_cell_length_c 16.2602(3)
_cell_measurement_reflns_used 70776
_cell_measurement_temperature 114.96(16)
_cell_measurement_theta_max 32.4423
_cell_measurement_theta_min 3.1529
_cell_volume 2823.09(8)
_computing_cell_refinement
;
CrysAlisPro, Agilent Technologies,
Version 1.171.35.19 (release 27-10-2011 CrysAlis171 .NET)
(compiled Oct 27 2011,15:02:11)
;
_computing_data_collection
;
CrysAlisPro, Agilent Technologies,
Version 1.171.35.19 (release 27-10-2011 CrysAlis171 .NET)
(compiled Oct 27 2011,15:02:11)
;
_computing_data_reduction
;
CrysAlisPro, Agilent Technologies,
Version 1.171.35.19 (release 27-10-2011 CrysAlis171 .NET)
(compiled Oct 27 2011,15:02:11)
;
_computing_publication_material 'SHELXL-97 (Sheldrick, 1997)'
_computing_structure_refinement 'SHELXL-97 (Sheldrick, 1997)'
_computing_structure_solution 'SUPERFLIP (Palatinus, 2007-2009)'
_diffrn_ambient_temperature 114.96(16)
_diffrn_detector 'CCD plate'
_diffrn_detector_area_resol_mean 15.9241
_diffrn_detector_type 'Agilent EOS'
_diffrn_measured_fraction_theta_full 0.999
_diffrn_measured_fraction_theta_max 0.951
_diffrn_measurement_details
;
1 omega 30.00 57.00 1.0000 15.0000
omega____ theta____ kappa____ phi______ frames
- 26.5537 -77.0000 -90.0000 27

2 omega 21.00 58.00 1.0000 15.0000
omega____ theta____ kappa____ phi______ frames
- 26.5537 -79.0000 30.0000 37

3 omega 6.00 55.00 1.0000 15.0000
omega____ theta____ kappa____ phi______ frames
- 26.5537 57.0000 60.0000 49

4 omega 8.00 42.00 1.0000 15.0000
omega____ theta____ kappa____ phi______ frames
- 26.5537 71.0000 149.0000 34

5 omega -42.00 20.00 1.0000 15.0000
omega____ theta____ kappa____ phi______ frames
- 26.5537 -79.0000 49.0000 62

6 omega -3.00 93.00 1.0000 15.0000
omega____ theta____ kappa____ phi______ frames
- 26.5537 77.0000 -60.0000 96

7 omega -44.00 58.00 1.0000 15.0000
omega____ theta____ kappa____ phi______ frames
- 26.5537 -79.0000 -49.0000 102

8 omega 4.00 97.00 1.0000 15.0000
omega____ theta____ kappa____ phi______ frames
- 26.5537 77.0000 60.0000 93

9 omega -44.00 -6.00 1.0000 15.0000
omega____ theta____ kappa____ phi______ frames
- 26.5537 -78.0000 -167.0000 38

10 omega 25.00 57.00 1.0000 15.0000
omega____ theta____ kappa____ phi______ frames
- 26.5537 -77.0000 150.0000 32

11 omega 29.00 57.00 1.0000 15.0000
omega____ theta____ kappa____ phi______ frames
- 26.5537 -78.0000 -167.0000 28

12 omega 3.00 97.00 1.0000 15.0000
omega____ theta____ kappa____ phi______ frames
- 26.5537 77.0000 -180.0000 94

13 omega -43.00 55.00 1.0000 15.0000
omega____ theta____ kappa____ phi______ frames
- 26.5537 -77.0000 120.0000 98

14 omega -39.00 58.00 1.0000 15.0000
omega____ theta____ kappa____ phi______ frames
- 26.5537 -80.0000 -132.0000 97

15 omega 33.00 58.00 1.0000 15.0000
omega____ theta____ kappa____ phi______ frames
- 26.5537 -79.0000 49.0000 25

16 omega -40.00 -4.00 1.0000 15.0000
omega____ theta____ kappa____ phi______ frames
- -27.1787 -38.0000 -90.0000 36

17 omega -42.00 -7.00 1.0000 15.0000
omega____ theta____ kappa____ phi______ frames
- -27.1787 -77.0000 -150.0000 35

18 omega -57.00 -31.00 1.0000 15.0000
omega____ theta____ kappa____ phi______ frames
- -27.1787 77.0000 0.0000 26

19 omega -57.00 -28.00 1.0000 15.0000
omega____ theta____ kappa____ phi______ frames
- -27.1787 77.0000 -90.0000 29

20 omega -23.00 3.00 1.0000 15.0000
omega____ theta____ kappa____ phi______ frames
- -27.1787 -77.0000 -90.0000 26

21 omega -97.00 -63.00 1.0000 15.0000
omega____ theta____ kappa____ phi______ frames
- -27.1787 -77.0000 -90.0000 34

22 omega -57.00 -31.00 1.0000 15.0000
omega____ theta____ kappa____ phi______ frames
- -27.1787 77.0000 90.0000 26

23 omega -29.00 -2.00 1.0000 15.0000
omega____ theta____ kappa____ phi______ frames
- -27.1787 -38.0000 60.0000 27

24 omega -97.00 -71.00 1.0000 15.0000
omega____ theta____ kappa____ phi______ frames
- -27.1787 -38.0000 60.0000 26

25 omega -10.00 27.00 1.0000 15.0000
omega____ theta____ kappa____ phi______ frames
- -27.1787 38.0000 0.0000 37

26 omega 6.00 95.00 1.0000 15.0000
omega____ theta____ kappa____ phi______ frames
- 26.5537 57.0000 -150.0000 89

27 omega -46.00 52.00 1.0000 15.0000
omega____ theta____ kappa____ phi______ frames
- 26.5537 -38.0000 -150.0000 98

28 omega 6.00 95.00 1.0000 15.0000
omega____ theta____ kappa____ phi______ frames
- 26.5537 57.0000 120.0000 89

29 omega 6.00 95.00 1.0000 15.0000
omega____ theta____ kappa____ phi______ frames
- 26.5537 57.0000 -90.0000 89

30 omega -42.00 48.00 1.0000 15.0000
omega____ theta____ kappa____ phi______ frames
- 26.5537 -57.0000 -30.0000 90

31 omega -46.00 52.00 1.0000 15.0000
omega____ theta____ kappa____ phi______ frames
- 26.5537 -38.0000 90.0000 98

32 omega -44.00 -19.00 1.0000 15.0000
omega____ theta____ kappa____ phi______ frames
- 26.5537 -77.0000 90.0000 25

33 omega -97.00 3.00 1.0000 15.0000
omega____ theta____ kappa____ phi______ frames
- -27.1787 -77.0000 0.0000 100

;
_diffrn_measurement_device '\k-geometry diffractometer'
_diffrn_measurement_device_type 'Agilent SuperNova, Dual, Cu at zero, Eos'
_diffrn_measurement_method '\w scans'
_diffrn_measurement_specimen_support 'polyimid foil'
_diffrn_orient_matrix_UB_11 0.0526497000
_diffrn_orient_matrix_UB_12 0.0012739000
_diffrn_orient_matrix_UB_13 -0.0038519000
_diffrn_orient_matrix_UB_21 -0.0072770000
_diffrn_orient_matrix_UB_22 0.0133302000
_diffrn_orient_matrix_UB_23 0.0379805000
_diffrn_orient_matrix_UB_31 0.0151773000
_diffrn_orient_matrix_UB_32 -0.0528756000
_diffrn_orient_matrix_UB_33 0.0290262000
_diffrn_radiation_monochromator mirror
_diffrn_radiation_probe x-ray
_diffrn_radiation_type 'Mo K\a'
_diffrn_radiation_wavelength 0.7107
_diffrn_reflns_av_R_equivalents 0.0310
_diffrn_reflns_av_sigmaI/netI 0.0674
_diffrn_reflns_limit_h_max 20
_diffrn_reflns_limit_h_min -20
_diffrn_reflns_limit_k_max 22
_diffrn_reflns_limit_k_min -22
_diffrn_reflns_limit_l_max 24
_diffrn_reflns_limit_l_min -24
_diffrn_reflns_number 133676
_diffrn_reflns_theta_full 30.44
_diffrn_reflns_theta_max 32.4423
_diffrn_reflns_theta_min 3.1529
_diffrn_source 'Agilent SuperNova (Mo) X-ray Source'
_exptl_absorpt_coefficient_mu 0.827
_exptl_absorpt_correction_T_max 1.00000
_exptl_absorpt_correction_T_min 0.84707
_exptl_absorpt_correction_type multi-scan
_exptl_absorpt_process_details
;
CrysAlisPro, Agilent Technologies,
Version 1.171.35.19 (release 27-10-2011 CrysAlis171 .NET)
(compiled Oct 27 2011,15:02:11)
Empirical absorption correction using spherical harmonics,
implemented in SCALE3 ABSPACK scaling algorithm.
;
_exptl_crystal_colour green
_exptl_crystal_density_diffrn 1.388
_exptl_crystal_density_method 'not measured'
_exptl_crystal_description block
_exptl_crystal_F_000 1233
_exptl_crystal_size_max 0.30
_exptl_crystal_size_mid 0.30
_exptl_crystal_size_min 0.30
_refine_diff_density_max 0.485
_refine_diff_density_min -0.254
_refine_diff_density_rms 0.055
_refine_ls_abs_structure_details 'Flack H D (1983), Acta Cryst. A39, 876-881'
_refine_ls_extinction_method none
_refine_ls_goodness_of_fit_ref 1.032
_refine_ls_hydrogen_treatment constr
_refine_ls_matrix_type full
_refine_ls_number_parameters 714
_refine_ls_number_reflns 19493
_refine_ls_number_restraints 0
_refine_ls_restrained_S_all 1.032
_refine_ls_R_factor_all 0.0307
_refine_ls_R_factor_gt 0.0260
_refine_ls_shift/su_max 0.003
_refine_ls_shift/su_mean 0.000
_refine_ls_structure_factor_coef Fsqd
_refine_ls_weighting_details 'calc w=1/[\s^2^(Fo^2^)+(0.0302P)^2^+1.2393P] where P=(Fo^2^+2Fc^2^)/3'
_refine_ls_weighting_scheme calc
_refine_ls_wR_factor_gt 0.0652
_refine_ls_wR_factor_ref 0.0679
_reflns_number_gt 17569
_reflns_number_total 19493
_reflns_threshold_expression >2sigma(I)
_cod_data_source_file c2dt32199h.txt
_cod_data_source_block complex_4
_cod_original_cell_volume 2823.09(7)
_cod_original_formula_sum 'C70.50 H63.50 N2 Ni2 P4'
_cod_database_code 7020604
_audit_block_refno 1383
_cell_oxdiff_length_a 13.4842(2)
_cell_oxdiff_length_b 14.87293(18)
_cell_oxdiff_length_c 16.2602(3)
_cell_oxdiff_angle_alpha 65.4639(13)
_cell_oxdiff_angle_beta 81.9493(13)
_cell_oxdiff_angle_gamma 72.1302(12)
_cell_oxdiff_volume 2823.08(7)
_cell_oxdiff_measurement_reflns_used 70776
_reflns_odcompleteness_completeness 99.87
_reflns_odcompleteness_theta 30.44
_reflns_odcompleteness_iscentric 1

loop_
_symmetry_equiv_pos_as_xyz
'x, y, z'
'-x, -y, -z'

loop_
_atom_site_label
_atom_site_type_symbol
_atom_site_fract_x
_atom_site_fract_y
_atom_site_fract_z
_atom_site_U_iso_or_equiv
_atom_site_adp_type
_atom_site_occupancy
_atom_site_symmetry_multiplicity
_atom_site_calc_flag
_atom_site_refinement_flags
Ni1 Ni 0.727556(10) 0.387329(9) 0.795683(8) 0.01143(3) Uani 1 1 d .
Ni2 Ni 0.694376(9) 0.549360(9) 0.797737(8) 0.01112(3) Uani 1 1 d .
P1 P 0.640969(19) 0.662597(18) 0.863078(16) 0.01194(4) Uani 1 1 d .
P2 P 0.679663(18) 0.494407(18) 0.663035(16) 0.01106(4) Uani 1 1 d .
P3 P 0.856790(19) 0.484421(19) 0.825775(17) 0.01226(4) Uani 1 1 d .
P4 P 0.683297(19) 0.247865(18) 0.811991(17) 0.01294(5) Uani 1 1 d .
N2 N 0.54769(6) 0.56565(6) 0.79244(5) 0.01205(14) Uani 1 1 d .
N3 N 0.74652(6) 0.32318(6) 0.92416(5) 0.01340(14) Uani 1 1 d .
C1 C 0.48006(7) 0.60064(7) 0.85109(6) 0.01321(16) Uani 1 1 d .
C2 C 0.37870(8) 0.61224(8) 0.83379(7) 0.01741(18) Uani 1 1 d .
H2 H 0.3177 0.6353 0.8648 0.021 Uiso 1 1 calc R
C3 C 0.38370(8) 0.58281(8) 0.76028(7) 0.01707(18) Uani 1 1 d .
H3 H 0.3264 0.5828 0.7323 0.020 Uiso 1 1 calc R
C4 C 0.48818(7) 0.55413(7) 0.73702(6) 0.01255(15) Uani 1 1 d .
C5 C 0.52468(8) 0.62150(8) 0.91848(7) 0.01490(16) Uani 1 1 d .
H5A H 0.5438 0.5587 0.9745 0.018 Uiso 1 1 calc R
H5B H 0.4738 0.6763 0.9341 0.018 Uiso 1 1 calc R
C6 C 0.53742(7) 0.52192(7) 0.66108(6) 0.01314(16) Uani 1 1 d .
H6A H 0.5107 0.5775 0.6025 0.016 Uiso 1 1 calc R
H6B H 0.5189 0.4598 0.6675 0.016 Uiso 1 1 calc R
C7 C 0.59019(8) 0.79788(7) 0.78731(7) 0.01489(17) Uani 1 1 d .
C8 C 0.65834(9) 0.85729(8) 0.74033(8) 0.0209(2) Uani 1 1 d .
H8 H 0.7312 0.8278 0.7498 0.025 Uiso 1 1 calc R
C9 C 0.62166(10) 0.95859(9) 0.68005(8) 0.0245(2) Uani 1 1 d .
H9 H 0.6693 0.9981 0.6499 0.029 Uiso 1 1 calc R
C10 C 0.51625(10) 1.00224(9) 0.66375(9) 0.0269(2) Uani 1 1 d .
H10 H 0.4910 1.0715 0.6224 0.032 Uiso 1 1 calc R
C11 C 0.44790(10) 0.94384(10) 0.70845(11) 0.0353(3) Uani 1 1 d .
H11 H 0.3754 0.9732 0.6971 0.042 Uiso 1 1 calc R
C12 C 0.48399(9) 0.84233(9) 0.77008(9) 0.0274(2) Uani 1 1 d .
H12 H 0.4359 0.8034 0.8004 0.033 Uiso 1 1 calc R
C13 C 0.70500(8) 0.66767(7) 0.95290(7) 0.01459(16) Uani 1 1 d .
C14 C 0.78816(8) 0.71159(8) 0.93410(7) 0.01841(18) Uani 1 1 d .
H14 H 0.8134 0.7380 0.8737 0.022 Uiso 1 1 calc R
C15 C 0.83417(9) 0.71691(9) 1.00284(8) 0.0210(2) Uani 1 1 d .
H15 H 0.8888 0.7492 0.9887 0.025 Uiso 1 1 calc R
C16 C 0.80082(9) 0.67545(9) 1.09193(8) 0.0213(2) Uani 1 1 d .
H16 H 0.8322 0.6793 1.1387 0.026 Uiso 1 1 calc R
C17 C 0.72137(9) 0.62850(9) 1.11181(7) 0.0224(2) Uani 1 1 d .
H17 H 0.6995 0.5983 1.1728 0.027 Uiso 1 1 calc R
C18 C 0.67324(9) 0.62505(8) 1.04320(7) 0.01924(19) Uani 1 1 d .
H18 H 0.6181 0.5934 1.0579 0.023 Uiso 1 1 calc R
C19 C 0.73128(8) 0.44338(7) 0.57605(6) 0.01386(16) Uani 1 1 d .
C20 C 0.67982(9) 0.47999(9) 0.49497(7) 0.01987(19) Uani 1 1 d .
H20 H 0.6143 0.5305 0.4851 0.024 Uiso 1 1 calc R
C21 C 0.72341(10) 0.44336(11) 0.42853(8) 0.0286(2) Uani 1 1 d .
H21 H 0.6877 0.4688 0.3735 0.034 Uiso 1 1 calc R
C22 C 0.81935(10) 0.36945(11) 0.44222(9) 0.0309(3) Uani 1 1 d .
H22 H 0.8493 0.3445 0.3967 0.037 Uiso 1 1 calc R
C23 C 0.87100(9) 0.33245(10) 0.52267(9) 0.0280(2) Uani 1 1 d .
H23 H 0.9365 0.2819 0.5322 0.034 Uiso 1 1 calc R
C24 C 0.82747(8) 0.36890(9) 0.58988(8) 0.02020(19) Uani 1 1 d .
H24 H 0.8632 0.3431 0.6449 0.024 Uiso 1 1 calc R
C25 C 0.69977(8) 0.62339(7) 0.60226(6) 0.01337(16) Uani 1 1 d .
C26 C 0.79375(8) 0.63419(8) 0.55566(7) 0.01754(18) Uani 1 1 d .
H26 H 0.8474 0.5748 0.5567 0.021 Uiso 1 1 calc R
C27 C 0.80927(9) 0.73110(9) 0.50783(7) 0.0220(2) Uani 1 1 d .
H27 H 0.8737 0.7373 0.4771 0.026 Uiso 1 1 calc R
C28 C 0.73116(10) 0.81902(9) 0.50468(8) 0.0234(2) Uani 1 1 d .
H28 H 0.7417 0.8851 0.4714 0.028 Uiso 1 1 calc R
C29 C 0.63765(9) 0.80919(8) 0.55070(7) 0.0210(2) Uani 1 1 d .
H29 H 0.5841 0.8689 0.5489 0.025 Uiso 1 1 calc R
C30 C 0.62188(8) 0.71234(8) 0.59954(7) 0.01646(17) Uani 1 1 d .
H30 H 0.5579 0.7065 0.6312 0.020 Uiso 1 1 calc R
C31 C 0.81272(7) 0.32606(7) 0.97982(6) 0.01384(16) Uani 1 1 d .
C32 C 0.81513(8) 0.24566(8) 1.06368(7) 0.01621(17) Uani 1 1 d .
H32 H 0.8555 0.2294 1.1140 0.019 Uiso 1 1 calc R
C33 C 0.74567(8) 0.19226(8) 1.06009(7) 0.01703(18) Uani 1 1 d .
H33 H 0.7302 0.1338 1.1074 0.020 Uiso 1 1 calc R
C34 C 0.70511(8) 0.24226(7) 0.97414(6) 0.01455(16) Uani 1 1 d .
C35 C 0.86886(8) 0.40809(8) 0.94810(7) 0.01547(17) Uani 1 1 d .
H35A H 0.9435 0.3755 0.9632 0.019 Uiso 1 1 calc R
H35B H 0.8400 0.4543 0.9805 0.019 Uiso 1 1 calc R
C36 C 0.63011(8) 0.22285(8) 0.92804(7) 0.01675(17) Uani 1 1 d .
H36A H 0.5596 0.2697 0.9272 0.020 Uiso 1 1 calc R
H36B H 0.6262 0.1509 0.9591 0.020 Uiso 1 1 calc R
C37 C 0.95470(7) 0.40142(8) 0.77716(7) 0.01539(17) Uani 1 1 d .
C38 C 1.01057(9) 0.44428(9) 0.69834(7) 0.0210(2) Uani 1 1 d .
H38 H 0.9963 0.5169 0.6684 0.025 Uiso 1 1 calc R
C39 C 1.08703(9) 0.38125(10) 0.66347(8) 0.0256(2) Uani 1 1 d .
H39 H 1.1243 0.4112 0.6099 0.031 Uiso 1 1 calc R
C40 C 1.10884(9) 0.27542(10) 0.70653(9) 0.0256(2) Uani 1 1 d .
H40 H 1.1612 0.2327 0.6828 0.031 Uiso 1 1 calc R
C41 C 1.05395(9) 0.23203(9) 0.78438(9) 0.0254(2) Uani 1 1 d .
H41 H 1.0685 0.1594 0.8139 0.031 Uiso 1 1 calc R
C42 C 0.97747(8) 0.29458(9) 0.81953(8) 0.0211(2) Uani 1 1 d .
H42 H 0.9404 0.2640 0.8730 0.025 Uiso 1 1 calc R
C43 C 0.92567(7) 0.58181(8) 0.80172(7) 0.01479(16) Uani 1 1 d .
C44 C 0.89205(8) 0.67509(8) 0.72810(7) 0.01773(18) Uani 1 1 d .
H44 H 0.8317 0.6882 0.6964 0.021 Uiso 1 1 calc R
C45 C 0.94623(9) 0.74913(9) 0.70077(8) 0.0222(2) Uani 1 1 d .
H45 H 0.9230 0.8122 0.6504 0.027 Uiso 1 1 calc R
C46 C 1.03427(9) 0.73100(9) 0.74709(8) 0.0241(2) Uani 1 1 d .
H46 H 1.0711 0.7816 0.7287 0.029 Uiso 1 1 calc R
C47 C 1.06809(9) 0.63813(10) 0.82071(8) 0.0241(2) Uani 1 1 d .
H47 H 1.1283 0.6253 0.8524 0.029 Uiso 1 1 calc R
C48 C 1.01416(8) 0.56402(9) 0.84805(8) 0.01965(19) Uani 1 1 d .
H48 H 1.0376 0.5010 0.8985 0.024 Uiso 1 1 calc R
C49 C 0.77956(8) 0.12483(7) 0.82582(7) 0.01635(17) Uani 1 1 d .
C50 C 0.86308(9) 0.08948(9) 0.88386(8) 0.0236(2) Uani 1 1 d .
H50 H 0.8699 0.1300 0.9139 0.028 Uiso 1 1 calc R
C51 C 0.93633(9) -0.00480(9) 0.89790(9) 0.0281(2) Uani 1 1 d .
H51 H 0.9924 -0.0285 0.9379 0.034 Uiso 1 1 calc R
C52 C 0.92768(9) -0.06416(9) 0.85381(9) 0.0269(2) Uani 1 1 d .
H52 H 0.9780 -0.1282 0.8631 0.032 Uiso 1 1 calc R
C53 C 0.84570(10) -0.02996(9) 0.79643(10) 0.0294(3) Uani 1 1 d .
H53 H 0.8400 -0.0705 0.7659 0.035 Uiso 1 1 calc R
C54 C 0.77115(9) 0.06350(9) 0.78277(9) 0.0240(2) Uani 1 1 d .
H54 H 0.7143 0.0856 0.7440 0.029 Uiso 1 1 calc R
C55 C 0.58149(8) 0.25160(7) 0.74656(7) 0.01536(17) Uani 1 1 d .
C56 C 0.60125(9) 0.26354(8) 0.65605(7) 0.01797(18) Uani 1 1 d .
H56 H 0.6681 0.2677 0.6299 0.022 Uiso 1 1 calc R
C57 C 0.52378(9) 0.26938(8) 0.60434(8) 0.0211(2) Uani 1 1 d .
H57 H 0.5384 0.2762 0.5435 0.025 Uiso 1 1 calc R
C58 C 0.42515(9) 0.26533(9) 0.64131(8) 0.0240(2) Uani 1 1 d .
H58 H 0.3721 0.2701 0.6057 0.029 Uiso 1 1 calc R
C59 C 0.40461(9) 0.25427(10) 0.73020(9) 0.0261(2) Uani 1 1 d .
H59 H 0.3370 0.2522 0.7554 0.031 Uiso 1 1 calc R
C60 C 0.48264(9) 0.24617(9) 0.78322(8) 0.0211(2) Uani 1 1 d .
H60 H 0.4682 0.2369 0.8447 0.025 Uiso 1 1 calc R
C81 C 0.78214(10) 0.09216(10) 0.41093(9) 0.0290(2) Uani 1 1 d .
C82 C 0.78371(10) 0.09875(10) 0.32280(9) 0.0304(3) Uani 1 1 d .
H82 H 0.7319 0.1508 0.2818 0.036 Uiso 1 1 calc R
C83 C 0.85976(11) 0.03054(11) 0.29408(9) 0.0316(3) Uani 1 1 d .
H83 H 0.8590 0.0357 0.2339 0.038 Uiso 1 1 calc R
C84 C 0.93709(11) -0.04534(11) 0.35265(9) 0.0310(3) Uani 1 1 d .
H84 H 0.9890 -0.0924 0.3331 0.037 Uiso 1 1 calc R
C85 C 0.93737(10) -0.05140(10) 0.44006(9) 0.0302(3) Uani 1 1 d .
H85 H 0.9905 -0.1023 0.4804 0.036 Uiso 1 1 calc R
C86 C 0.86083(11) 0.01621(10) 0.46895(9) 0.0296(2) Uani 1 1 d .
H86 H 0.8618 0.0109 0.5291 0.036 Uiso 1 1 calc R
C87 C 0.69675(13) 0.16351(12) 0.44307(12) 0.0435(4) Uani 1 1 d .
H87A H 0.6736 0.2301 0.3925 0.065 Uiso 1 1 calc R
H87B H 0.7231 0.1731 0.4912 0.065 Uiso 1 1 calc R
H87C H 0.6380 0.1337 0.4665 0.065 Uiso 1 1 calc R
C91 C 0.40761(19) 0.03237(13) 0.95315(15) 0.0589(5) Uani 1 1 d .
C92 C 0.5030(2) -0.01795(13) 0.92368(14) 0.0590(6) Uani 1 1 d .
H92 H 0.5049 -0.0301 0.8705 0.071 Uiso 1 1 calc R
C93 C 0.40703(19) 0.04983(13) 1.03018(14) 0.0592(6) Uani 1 1 d .
H93 H 0.3437 0.0842 1.0512 0.071 Uiso 1 1 calc R
C94 C 0.3146(3) 0.0601(3) 0.9115(3) 0.0663(13) Uani 0.50 1 d P
H94A H 0.2722 0.0145 0.9496 0.099 Uiso 0.50 1 calc PR
H94B H 0.3281 0.0542 0.8529 0.099 Uiso 0.50 1 calc PR
H94C H 0.2772 0.1313 0.9024 0.099 Uiso 0.50 1 calc PR

loop_
_atom_site_aniso_label
_atom_site_aniso_U_11
_atom_site_aniso_U_22
_atom_site_aniso_U_33
_atom_site_aniso_U_23
_atom_site_aniso_U_13
_atom_site_aniso_U_12
Ni1 0.01388(6) 0.01013(5) 0.01025(5) -0.00422(4) -0.00172(4) -0.00229(4)
Ni2 0.01007(5) 0.01112(5) 0.01332(6) -0.00619(4) -0.00087(4) -0.00224(4)
P1 0.01250(10) 0.01177(10) 0.01302(10) -0.00620(8) -0.00046(8) -0.00339(8)
P2 0.01160(10) 0.01114(10) 0.01052(10) -0.00487(8) -0.00086(8) -0.00211(8)
P3 0.01109(10) 0.01337(10) 0.01328(10) -0.00649(8) -0.00122(8) -0.00252(8)
P4 0.01438(10) 0.01116(10) 0.01365(10) -0.00527(8) -0.00105(8) -0.00316(8)
N2 0.0113(3) 0.0130(3) 0.0130(3) -0.0065(3) 0.0000(3) -0.0030(3)
N3 0.0145(3) 0.0135(3) 0.0115(3) -0.0048(3) -0.0013(3) -0.0026(3)
C1 0.0139(4) 0.0138(4) 0.0134(4) -0.0065(3) 0.0013(3) -0.0050(3)
C2 0.0131(4) 0.0243(5) 0.0195(4) -0.0133(4) 0.0034(3) -0.0064(4)
C3 0.0127(4) 0.0238(5) 0.0193(4) -0.0125(4) 0.0009(3) -0.0061(4)
C4 0.0128(4) 0.0133(4) 0.0126(4) -0.0055(3) -0.0002(3) -0.0044(3)
C5 0.0155(4) 0.0181(4) 0.0144(4) -0.0087(3) 0.0020(3) -0.0069(3)
C6 0.0124(4) 0.0144(4) 0.0132(4) -0.0066(3) -0.0015(3) -0.0024(3)
C7 0.0162(4) 0.0127(4) 0.0170(4) -0.0070(3) -0.0024(3) -0.0030(3)
C8 0.0196(5) 0.0181(4) 0.0222(5) -0.0038(4) -0.0026(4) -0.0064(4)
C9 0.0302(6) 0.0181(5) 0.0244(5) -0.0033(4) -0.0052(4) -0.0106(4)
C10 0.0328(6) 0.0139(4) 0.0312(6) -0.0044(4) -0.0111(5) -0.0045(4)
C11 0.0234(6) 0.0185(5) 0.0534(9) -0.0034(5) -0.0134(6) -0.0009(4)
C12 0.0183(5) 0.0173(5) 0.0401(7) -0.0040(5) -0.0063(5) -0.0039(4)
C13 0.0149(4) 0.0138(4) 0.0163(4) -0.0079(3) -0.0026(3) -0.0017(3)
C14 0.0180(4) 0.0206(5) 0.0183(4) -0.0079(4) -0.0022(4) -0.0063(4)
C15 0.0188(5) 0.0227(5) 0.0245(5) -0.0104(4) -0.0054(4) -0.0061(4)
C16 0.0205(5) 0.0236(5) 0.0221(5) -0.0120(4) -0.0076(4) -0.0019(4)
C17 0.0251(5) 0.0276(5) 0.0162(5) -0.0098(4) -0.0022(4) -0.0071(4)
C18 0.0208(5) 0.0223(5) 0.0171(4) -0.0089(4) -0.0010(4) -0.0076(4)
C19 0.0153(4) 0.0146(4) 0.0139(4) -0.0076(3) 0.0012(3) -0.0049(3)
C20 0.0214(5) 0.0233(5) 0.0163(4) -0.0111(4) -0.0016(4) -0.0029(4)
C21 0.0321(6) 0.0396(7) 0.0214(5) -0.0205(5) 0.0005(4) -0.0083(5)
C22 0.0295(6) 0.0431(7) 0.0323(6) -0.0298(6) 0.0077(5) -0.0091(5)
C23 0.0192(5) 0.0341(6) 0.0375(7) -0.0257(5) 0.0046(4) -0.0022(4)
C24 0.0162(4) 0.0233(5) 0.0237(5) -0.0144(4) -0.0006(4) -0.0017(4)
C25 0.0165(4) 0.0136(4) 0.0107(4) -0.0044(3) -0.0017(3) -0.0049(3)
C26 0.0179(4) 0.0204(4) 0.0157(4) -0.0073(4) 0.0005(3) -0.0072(4)
C27 0.0243(5) 0.0271(5) 0.0178(5) -0.0069(4) 0.0017(4) -0.0149(4)
C28 0.0344(6) 0.0192(5) 0.0184(5) -0.0033(4) -0.0026(4) -0.0145(4)
C29 0.0295(5) 0.0142(4) 0.0187(5) -0.0051(4) -0.0032(4) -0.0057(4)
C30 0.0199(4) 0.0143(4) 0.0147(4) -0.0055(3) -0.0008(3) -0.0043(3)
C31 0.0130(4) 0.0150(4) 0.0129(4) -0.0065(3) -0.0015(3) -0.0011(3)
C32 0.0164(4) 0.0176(4) 0.0120(4) -0.0052(3) -0.0021(3) -0.0012(3)
C33 0.0186(4) 0.0170(4) 0.0125(4) -0.0040(3) 0.0003(3) -0.0037(3)
C34 0.0144(4) 0.0152(4) 0.0132(4) -0.0057(3) 0.0005(3) -0.0032(3)
C35 0.0164(4) 0.0169(4) 0.0136(4) -0.0061(3) -0.0034(3) -0.0037(3)
C36 0.0171(4) 0.0188(4) 0.0150(4) -0.0064(3) 0.0010(3) -0.0068(4)
C37 0.0117(4) 0.0196(4) 0.0179(4) -0.0108(4) -0.0009(3) -0.0033(3)
C38 0.0212(5) 0.0250(5) 0.0181(5) -0.0112(4) 0.0021(4) -0.0055(4)
C39 0.0234(5) 0.0339(6) 0.0230(5) -0.0169(5) 0.0064(4) -0.0075(5)
C40 0.0192(5) 0.0316(6) 0.0311(6) -0.0218(5) 0.0033(4) -0.0024(4)
C41 0.0210(5) 0.0231(5) 0.0343(6) -0.0173(5) 0.0027(4) -0.0019(4)
C42 0.0177(4) 0.0202(5) 0.0267(5) -0.0124(4) 0.0036(4) -0.0043(4)
C43 0.0133(4) 0.0172(4) 0.0169(4) -0.0096(3) 0.0011(3) -0.0050(3)
C44 0.0196(4) 0.0201(4) 0.0160(4) -0.0086(4) 0.0006(3) -0.0071(4)
C45 0.0286(5) 0.0218(5) 0.0188(5) -0.0085(4) 0.0045(4) -0.0120(4)
C46 0.0269(5) 0.0286(5) 0.0269(5) -0.0161(5) 0.0076(4) -0.0175(5)
C47 0.0197(5) 0.0310(6) 0.0306(6) -0.0178(5) -0.0001(4) -0.0114(4)
C48 0.0165(4) 0.0211(5) 0.0247(5) -0.0115(4) -0.0029(4) -0.0052(4)
C49 0.0153(4) 0.0123(4) 0.0202(4) -0.0059(3) 0.0014(3) -0.0036(3)
C50 0.0200(5) 0.0204(5) 0.0297(6) -0.0113(4) -0.0050(4) -0.0005(4)
C51 0.0201(5) 0.0228(5) 0.0351(6) -0.0094(5) -0.0049(4) 0.0019(4)
C52 0.0190(5) 0.0160(5) 0.0399(7) -0.0097(5) 0.0040(5) -0.0010(4)
C53 0.0252(5) 0.0201(5) 0.0473(8) -0.0200(5) -0.0005(5) -0.0026(4)
C54 0.0221(5) 0.0176(5) 0.0352(6) -0.0143(4) -0.0040(4) -0.0023(4)
C55 0.0179(4) 0.0119(4) 0.0173(4) -0.0061(3) -0.0027(3) -0.0040(3)
C56 0.0222(5) 0.0151(4) 0.0180(4) -0.0067(4) -0.0017(4) -0.0062(4)
C57 0.0289(5) 0.0166(4) 0.0188(5) -0.0067(4) -0.0053(4) -0.0061(4)
C58 0.0253(5) 0.0224(5) 0.0275(5) -0.0108(4) -0.0091(4) -0.0057(4)
C59 0.0197(5) 0.0331(6) 0.0308(6) -0.0157(5) -0.0023(4) -0.0093(4)
C60 0.0194(5) 0.0255(5) 0.0221(5) -0.0116(4) -0.0004(4) -0.0080(4)
C81 0.0285(6) 0.0234(5) 0.0325(6) -0.0040(5) 0.0006(5) -0.0142(5)
C82 0.0267(6) 0.0288(6) 0.0297(6) 0.0003(5) -0.0067(5) -0.0134(5)
C83 0.0323(6) 0.0377(7) 0.0235(6) -0.0051(5) -0.0029(5) -0.0168(5)
C84 0.0276(6) 0.0317(6) 0.0305(6) -0.0072(5) 0.0002(5) -0.0114(5)
C85 0.0270(6) 0.0298(6) 0.0286(6) -0.0029(5) -0.0071(5) -0.0101(5)
C86 0.0344(6) 0.0288(6) 0.0253(6) -0.0047(5) -0.0037(5) -0.0153(5)
C87 0.0439(8) 0.0299(7) 0.0486(9) -0.0103(6) 0.0064(7) -0.0097(6)
C91 0.0780(14) 0.0284(7) 0.0627(12) -0.0107(8) 0.0221(10) -0.0249(8)
C92 0.0929(16) 0.0298(8) 0.0498(10) -0.0165(7) 0.0306(11) -0.0236(9)
C93 0.0807(14) 0.0306(8) 0.0575(11) -0.0164(8) 0.0351(11) -0.0207(9)
C94 0.063(3) 0.0238(14) 0.090(3) -0.0069(17) 0.013(2) -0.0098(15)

loop_
_atom_type_symbol
_atom_type_description
_atom_type_scat_dispersion_real
_atom_type_scat_dispersion_imag
_atom_type_scat_source
C C 0.0033 0.0016 'International Tables Vol C Tables 4.2.6.8 and 6.1.1.4'
H H 0.0000 0.0000 'International Tables Vol C Tables 4.2.6.8 and 6.1.1.4'
N N 0.0061 0.0033 'International Tables Vol C Tables 4.2.6.8 and 6.1.1.4'
Ni Ni 0.3393 1.1124 'International Tables Vol C Tables 4.2.6.8 and 6.1.1.4'
P P 0.1023 0.0942 'International Tables Vol C Tables 4.2.6.8 and 6.1.1.4'

loop_
_geom_angle_atom_site_label_1
_geom_angle_atom_site_label_2
_geom_angle_atom_site_label_3
_geom_angle
_geom_angle_site_symmetry_1
N3 Ni1 P2 163.37(3) .
N3 Ni1 P4 85.68(3) .
P2 Ni1 P4 104.416(10) .
N3 Ni1 Ni2 90.98(3) .
P2 Ni1 Ni2 74.089(8) .
P4 Ni1 Ni2 153.837(9) .
N3 Ni1 P3 76.13(3) .
P2 Ni1 P3 98.334(9) .
P4 Ni1 P3 152.695(10) .
Ni2 Ni1 P3 48.394(6) .
N2 Ni2 P3 162.79(3) .
N2 Ni2 P1 84.33(2) .
P3 Ni2 P1 104.570(10) .
N2 Ni2 Ni1 88.51(2) .
P3 Ni2 Ni1 77.010(8) .
P1 Ni2 Ni1 153.736(9) .
N2 Ni2 P2 75.66(2) .
P3 Ni2 P2 101.014(9) .
P1 Ni2 P2 149.566(10) .
Ni1 Ni2 P2 49.516(6) .
C7 P1 C13 104.24(4) .
C7 P1 C5 104.71(5) .
C13 P1 C5 104.36(5) .
C7 P1 Ni2 116.34(3) .
C13 P1 Ni2 127.87(3) .
C5 P1 Ni2 95.83(3) .
C19 P2 C6 105.88(4) .
C19 P2 C25 98.32(4) .
C6 P2 C25 102.41(4) .
C19 P2 Ni1 113.41(3) .
C6 P2 Ni1 106.92(3) .
C25 P2 Ni1 127.78(3) .
C19 P2 Ni2 154.76(3) .
C6 P2 Ni2 99.33(3) .
C25 P2 Ni2 77.08(3) .
Ni1 P2 Ni2 56.395(7) .
C43 P3 C35 105.34(5) .
C43 P3 C37 97.94(4) .
C35 P3 C37 103.21(5) .
C43 P3 Ni2 112.93(3) .
C35 P3 Ni2 107.16(3) .
C37 P3 Ni2 128.03(3) .
C43 P3 Ni1 158.07(3) .
C35 P3 Ni1 96.08(3) .
C37 P3 Ni1 81.36(3) .
Ni2 P3 Ni1 54.596(7) .
C55 P4 C49 102.99(5) .
C55 P4 C36 106.31(5) .
C49 P4 C36 102.25(5) .
C55 P4 Ni1 123.43(3) .
C49 P4 Ni1 122.87(3) .
C36 P4 Ni1 95.20(3) .
C1 N2 C4 106.92(8) .
C1 N2 Ni2 119.10(6) .
C4 N2 Ni2 133.90(7) .
C34 N3 C31 107.12(8) .
C34 N3 Ni1 118.79(7) .
C31 N3 Ni1 132.65(7) .
N2 C1 C2 110.47(8) .
N2 C1 C5 118.04(8) .
C2 C1 C5 131.47(9) .
C1 C2 C3 106.22(9) .
C1 C2 H2 126.9 .
C3 C2 H2 126.9 .
C4 C3 C2 107.01(8) .
C4 C3 H3 126.5 .
C2 C3 H3 126.5 .
N2 C4 C3 109.37(8) .
N2 C4 C6 120.98(8) .
C3 C4 C6 129.51(8) .
C1 C5 P1 105.49(6) .
C1 C5 H5A 110.6 .
P1 C5 H5A 110.6 .
C1 C5 H5B 110.6 .
P1 C5 H5B 110.6 .
H5A C5 H5B 108.8 .
C4 C6 P2 109.89(6) .
C4 C6 H6A 109.7 .
P2 C6 H6A 109.7 .
C4 C6 H6B 109.7 .
P2 C6 H6B 109.7 .
H6A C6 H6B 108.2 .
C12 C7 C8 118.03(10) .
C12 C7 P1 121.44(8) .
C8 C7 P1 120.38(8) .
C9 C8 C7 121.24(10) .
C9 C8 H8 119.4 .
C7 C8 H8 119.4 .
C10 C9 C8 120.33(11) .
C10 C9 H9 119.8 .
C8 C9 H9 119.8 .
C9 C10 C11 119.13(11) .
C9 C10 H10 120.4 .
C11 C10 H10 120.4 .
C10 C11 C12 120.91(12) .
C10 C11 H11 119.5 .
C12 C11 H11 119.5 .
C7 C12 C11 120.32(11) .
C7 C12 H12 119.8 .
C11 C12 H12 119.8 .
C18 C13 C14 117.96(9) .
C18 C13 P1 120.41(8) .
C14 C13 P1 121.61(8) .
C15 C14 C13 120.80(10) .
C15 C14 H14 119.6 .
C13 C14 H14 119.6 .
C16 C15 C14 120.47(10) .
C16 C15 H15 119.8 .
C14 C15 H15 119.8 .
C17 C16 C15 119.27(10) .
C17 C16 H16 120.4 .
C15 C16 H16 120.4 .
C16 C17 C18 120.61(10) .
C16 C17 H17 119.7 .
C18 C17 H17 119.7 .
C17 C18 C13 120.82(10) .
C17 C18 H18 119.6 .
C13 C18 H18 119.6 .
C20 C19 C24 119.21(9) .
C20 C19 P2 121.95(8) .
C24 C19 P2 118.77(7) .
C21 C20 C19 120.60(10) .
C21 C20 H20 119.7 .
C19 C20 H20 119.7 .
C20 C21 C22 120.15(11) .
C20 C21 H21 119.9 .
C22 C21 H21 119.9 .
C23 C22 C21 119.66(11) .
C23 C22 H22 120.2 .
C21 C22 H22 120.2 .
C22 C23 C24 120.47(11) .
C22 C23 H23 119.8 .
C24 C23 H23 119.8 .
C23 C24 C19 119.91(10) .
C23 C24 H24 120.0 .
C19 C24 H24 120.0 .
C26 C25 C30 118.53(9) .
C26 C25 P2 119.88(7) .
C30 C25 P2 121.58(7) .
C27 C26 C25 120.59(10) .
C27 C26 H26 119.7 .
C25 C26 H26 119.7 .
C26 C27 C28 120.51(10) .
C26 C27 H27 119.7 .
C28 C27 H27 119.7 .
C29 C28 C27 119.38(10) .
C29 C28 H28 120.3 .
C27 C28 H28 120.3 .
C28 C29 C30 120.47(10) .
C28 C29 H29 119.8 .
C30 C29 H29 119.8 .
C29 C30 C25 120.51(10) .
C29 C30 H30 119.7 .
C25 C30 H30 119.7 .
N3 C31 C32 109.38(9) .
N3 C31 C35 121.59(8) .
C32 C31 C35 129.02(9) .
C31 C32 C33 106.96(9) .
C31 C32 H32 126.5 .
C33 C32 H32 126.5 .
C34 C33 C32 106.38(9) .
C34 C33 H33 126.8 .
C32 C33 H33 126.8 .
N3 C34 C33 110.14(9) .
N3 C34 C36 117.36(8) .
C33 C34 C36 132.47(9) .
C31 C35 P3 112.13(7) .
C31 C35 H35A 109.2 .
P3 C35 H35A 109.2 .
C31 C35 H35B 109.2 .
P3 C35 H35B 109.2 .
H35A C35 H35B 107.9 .
C34 C36 P4 104.78(7) .
C34 C36 H36A 110.8 .
P4 C36 H36A 110.8 .
C34 C36 H36B 110.8 .
P4 C36 H36B 110.8 .
H36A C36 H36B 108.9 .
C42 C37 C38 118.31(9) .
C42 C37 P3 120.94(8) .
C38 C37 P3 120.71(8) .
C39 C38 C37 120.58(11) .
C39 C38 H38 119.7 .
C37 C38 H38 119.7 .
C40 C39 C38 120.34(11) .
C40 C39 H39 119.8 .
C38 C39 H39 119.8 .
C39 C40 C41 119.67(10) .
C39 C40 H40 120.2 .
C41 C40 H40 120.2 .
C40 C41 C42 120.26(11) .
C40 C41 H41 119.9 .
C42 C41 H41 119.9 .
C41 C42 C37 120.84(11) .
C41 C42 H42 119.6 .
C37 C42 H42 119.6 .
C44 C43 C48 119.04(9) .
C44 C43 P3 117.27(7) .
C48 C43 P3 123.46(8) .
C45 C44 C43 120.55(10) .
C45 C44 H44 119.7 .
C43 C44 H44 119.7 .
C46 C45 C44 120.17(11) .
C46 C45 H45 119.9 .
C44 C45 H45 119.9 .
C45 C46 C47 119.54(10) .
C45 C46 H46 120.2 .
C47 C46 H46 120.2 .
C48 C47 C46 120.38(10) .
C48 C47 H47 119.8 .
C46 C47 H47 119.8 .
C47 C48 C43 120.31(10) .
C47 C48 H48 119.8 .
C43 C48 H48 119.8 .
C54 C49 C50 118.61(10) .
C54 C49 P4 122.60(8) .
C50 C49 P4 118.76(8) .
C51 C50 C49 120.46(11) .
C51 C50 H50 119.8 .
C49 C50 H50 119.8 .
C52 C51 C50 120.26(11) .
C52 C51 H51 119.9 .
C50 C51 H51 119.9 .
C53 C52 C51 119.72(11) .
C53 C52 H52 120.1 .
C51 C52 H52 120.1 .
C52 C53 C54 120.59(11) .
C52 C53 H53 119.7 .
C54 C53 H53 119.7 .
C53 C54 C49 120.36(11) .
C53 C54 H54 119.8 .
C49 C54 H54 119.8 .
C60 C55 C56 118.57(9) .
C60 C55 P4 121.68(8) .
C56 C55 P4 119.72(8) .
C57 C56 C55 120.58(10) .
C57 C56 H56 119.7 .
C55 C56 H56 119.7 .
C58 C57 C56 120.27(10) .
C58 C57 H57 119.9 .
C56 C57 H57 119.9 .
C59 C58 C57 119.64(10) .
C59 C58 H58 120.2 .
C57 C58 H58 120.2 .
C58 C59 C60 120.46(11) .
C58 C59 H59 119.8 .
C60 C59 H59 119.8 .
C55 C60 C59 120.45(11) .
C55 C60 H60 119.8 .
C59 C60 H60 119.8 .
C82 C81 C86 118.05(13) .
C82 C81 C87 120.83(13) .
C86 C81 C87 121.11(13) .
C83 C82 C81 120.98(12) .
C83 C82 H82 119.5 .
C81 C82 H82 119.5 .
C82 C83 C84 120.46(13) .
C82 C83 H83 119.8 .
C84 C83 H83 119.8 .
C85 C84 C83 119.03(13) .
C85 C84 H84 120.5 .
C83 C84 H84 120.5 .
C86 C85 C84 120.47(12) .
C86 C85 H85 119.8 .
C84 C85 H85 119.8 .
C85 C86 C81 120.99(13) .
C85 C86 H86 119.5 .
C81 C86 H86 119.5 .
C81 C87 H87A 109.5 .
C81 C87 H87B 109.5 .
H87A C87 H87B 109.5 .
C81 C87 H87C 109.5 .
H87A C87 H87C 109.5 .
H87B C87 H87C 109.5 .
C94 C91 C93 118.7(3) .
C94 C91 C92 123.1(3) .
C93 C91 C92 118.1(2) .
C93 C92 C91 121.5(2) 2_657
C93 C92 H92 119.2 2_657
C91 C92 H92 119.2 .
C92 C93 C91 120.32(19) 2_657
C92 C93 H93 119.8 2_657
C91 C93 H93 119.8 .
C91 C94 H94A 109.5 .
C91 C94 H94B 109.5 .
H94A C94 H94B 109.5 .
C91 C94 H94C 109.5 .
H94A C94 H94C 109.5 .
H94B C94 H94C 109.5 .

loop_
_geom_bond_atom_site_label_1
_geom_bond_atom_site_label_2
_geom_bond_distance
_geom_bond_site_symmetry_2
Ni1 N3 1.9194(8) .
Ni1 P2 2.1240(3) .
Ni1 P4 2.2333(3) .
Ni1 Ni2 2.32589(17) .
Ni1 P3 2.7805(3) .
Ni2 N2 1.9273(8) .
Ni2 P3 2.1337(3) .
Ni2 P1 2.2386(3) .
Ni2 P2 2.6856(3) .
P1 C7 1.8350(10) .
P1 C13 1.8355(10) .
P1 C5 1.8382(10) .
P2 C19 1.8309(10) .
P2 C6 1.8363(10) .
P2 C25 1.8439(10) .
P3 C43 1.8350(10) .
P3 C35 1.8367(10) .
P3 C37 1.8466(10) .
P4 C55 1.8255(10) .
P4 C49 1.8348(10) .
P4 C36 1.8479(10) .
N2 C1 1.3744(12) .
N2 C4 1.3786(12) .
N3 C34 1.3761(13) .
N3 C31 1.3783(12) .
C1 C2 1.3783(13) .
C1 C5 1.4969(13) .
C2 C3 1.4209(14) .
C2 H2 0.9500 .
C3 C4 1.3877(13) .
C3 H3 0.9500 .
C4 C6 1.5039(13) .
C5 H5A 0.9900 .
C5 H5B 0.9900 .
C6 H6A 0.9900 .
C6 H6B 0.9900 .
C7 C12 1.3943(15) .
C7 C8 1.3963(14) .
C8 C9 1.3883(15) .
C8 H8 0.9500 .
C9 C10 1.3815(18) .
C9 H9 0.9500 .
C10 C11 1.3825(19) .
C10 H10 0.9500 .
C11 C12 1.3962(17) .
C11 H11 0.9500 .
C12 H12 0.9500 .
C13 C18 1.3994(14) .
C13 C14 1.4019(14) .
C14 C15 1.3923(14) .
C14 H14 0.9500 .
C15 C16 1.3880(16) .
C15 H15 0.9500 .
C16 C17 1.3837(16) .
C16 H16 0.9500 .
C17 C18 1.3926(14) .
C17 H17 0.9500 .
C18 H18 0.9500 .
C19 C20 1.3944(14) .
C19 C24 1.3975(14) .
C20 C21 1.3870(15) .
C20 H20 0.9500 .
C21 C22 1.3915(19) .
C21 H21 0.9500 .
C22 C23 1.3861(19) .
C22 H22 0.9500 .
C23 C24 1.3962(15) .
C23 H23 0.9500 .
C24 H24 0.9500 .
C25 C26 1.4002(14) .
C25 C30 1.4025(14) .
C26 C27 1.3910(15) .
C26 H26 0.9500 .
C27 C28 1.3913(17) .
C27 H27 0.9500 .
C28 C29 1.3889(17) .
C28 H28 0.9500 .
C29 C30 1.3933(14) .
C29 H29 0.9500 .
C30 H30 0.9500 .
C31 C32 1.3873(13) .
C31 C35 1.5042(14) .
C32 C33 1.4218(15) .
C32 H32 0.9500 .
C33 C34 1.3807(13) .
C33 H33 0.9500 .
C34 C36 1.4965(14) .
C35 H35A 0.9900 .
C35 H35B 0.9900 .
C36 H36A 0.9900 .
C36 H36B 0.9900 .
C37 C42 1.3945(15) .
C37 C38 1.4007(15) .
C38 C39 1.3958(15) .
C38 H38 0.9500 .
C39 C40 1.3829(18) .
C39 H39 0.9500 .
C40 C41 1.3852(18) .
C40 H40 0.9500 .
C41 C42 1.3941(15) .
C41 H41 0.9500 .
C42 H42 0.9500 .
C43 C44 1.3964(14) .
C43 C48 1.3978(14) .
C44 C45 1.3928(15) .
C44 H44 0.9500 .
C45 C46 1.3909(17) .
C45 H45 0.9500 .
C46 C47 1.3935(18) .
C46 H46 0.9500 .
C47 C48 1.3913(15) .
C47 H47 0.9500 .
C48 H48 0.9500 .
C49 C54 1.3967(15) .
C49 C50 1.3991(15) .
C50 C51 1.3933(16) .
C50 H50 0.9500 .
C51 C52 1.3855(18) .
C51 H51 0.9500 .
C52 C53 1.3787(19) .
C52 H52 0.9500 .
C53 C54 1.3931(16) .
C53 H53 0.9500 .
C54 H54 0.9500 .
C55 C60 1.3936(15) .
C55 C56 1.4039(14) .
C56 C57 1.3911(15) .
C56 H56 0.9500 .
C57 C58 1.3888(17) .
C57 H57 0.9500 .
C58 C59 1.3825(17) .
C58 H58 0.9500 .
C59 C60 1.3982(15) .
C59 H59 0.9500 .
C60 H60 0.9500 .
C81 C82 1.393(2) .
C81 C86 1.3971(18) .
C81 C87 1.506(2) .
C82 C83 1.386(2) .
C82 H82 0.9500 .
C83 C84 1.3897(19) .
C83 H83 0.9500 .
C84 C85 1.3869(19) .
C84 H84 0.9500 .
C85 C86 1.384(2) .
C85 H85 0.9500 .
C86 H86 0.9500 .
C87 H87A 0.9800 .
C87 H87B 0.9800 .
C87 H87C 0.9800 .
C91 C94 1.374(5) .
C91 C93 1.379(3) .
C91 C92 1.407(3) .
C92 C93 1.366(3) 2_657
C92 H92 0.9500 .
C93 C92 1.366(3) 2_657
C93 H93 0.9500 .
C94 H94A 0.9800 .
C94 H94B 0.9800 .
C94 H94C 0.9800 .

loop_
_geom_torsion_atom_site_label_1
_geom_torsion_atom_site_label_2
_geom_torsion_atom_site_label_3
_geom_torsion_atom_site_label_4
_geom_torsion
_geom_torsion_site_symmetry_4
N3 Ni1 Ni2 N2 -100.25(3) .
P2 Ni1 Ni2 N2 72.33(3) .
P4 Ni1 Ni2 N2 -18.07(3) .
P3 Ni1 Ni2 N2 -170.63(3) .
N3 Ni1 Ni2 P3 70.38(3) .
P2 Ni1 Ni2 P3 -117.046(11) .
P4 Ni1 Ni2 P3 152.56(2) .
N3 Ni1 Ni2 P1 -26.28(3) .
P2 Ni1 Ni2 P1 146.30(2) .
P4 Ni1 Ni2 P1 55.90(3) .
P3 Ni1 Ni2 P1 -96.66(2) .
N3 Ni1 Ni2 P2 -172.57(3) .
P4 Ni1 Ni2 P2 -90.39(2) .
P3 Ni1 Ni2 P2 117.046(11) .
N2 Ni2 P1 C7 -77.66(4) .
P3 Ni2 P1 C7 117.32(4) .
Ni1 Ni2 P1 C7 -152.57(4) .
P2 Ni2 P1 C7 -28.99(4) .
N2 Ni2 P1 C13 145.21(5) .
P3 Ni2 P1 C13 -19.81(4) .
Ni1 Ni2 P1 C13 70.30(5) .
P2 Ni2 P1 C13 -166.12(4) .
N2 Ni2 P1 C5 31.93(4) .
P3 Ni2 P1 C5 -133.09(3) .
Ni1 Ni2 P1 C5 -42.98(4) .
P2 Ni2 P1 C5 80.60(4) .
N3 Ni1 P2 C19 -179.56(10) .
P4 Ni1 P2 C19 -53.48(4) .
Ni2 Ni1 P2 C19 153.60(4) .
P3 Ni1 P2 C19 111.30(3) .
N3 Ni1 P2 C6 -63.24(10) .
P4 Ni1 P2 C6 62.84(3) .
Ni2 Ni1 P2 C6 -90.08(3) .
P3 Ni1 P2 C6 -132.38(3) .
N3 Ni1 P2 C25 58.10(10) .
P4 Ni1 P2 C25 -175.82(4) .
Ni2 Ni1 P2 C25 31.26(4) .
P3 Ni1 P2 C25 -11.04(4) .
N3 Ni1 P2 Ni2 26.84(9) .
P4 Ni1 P2 Ni2 152.919(10) .
P3 Ni1 P2 Ni2 -42.305(7) .
N2 Ni2 P2 C19 -173.63(8) .
P3 Ni2 P2 C19 -10.94(8) .
P1 Ni2 P2 C19 135.91(8) .
Ni1 Ni2 P2 C19 -73.09(8) .
N2 Ni2 P2 C6 3.64(4) .
P3 Ni2 P2 C6 166.33(3) .
P1 Ni2 P2 C6 -46.83(4) .
Ni1 Ni2 P2 C6 104.18(3) .
N2 Ni2 P2 C25 104.34(4) .
P3 Ni2 P2 C25 -92.97(3) .
P1 Ni2 P2 C25 53.88(4) .
Ni1 Ni2 P2 C25 -155.11(3) .
N2 Ni2 P2 Ni1 -100.54(3) .
P3 Ni2 P2 Ni1 62.146(10) .
P1 Ni2 P2 Ni1 -151.006(19) .
N2 Ni2 P3 C43 -167.38(9) .
P1 Ni2 P3 C43 -47.77(4) .
Ni1 Ni2 P3 C43 159.23(4) .
P2 Ni2 P3 C43 115.59(4) .
N2 Ni2 P3 C35 -51.83(9) .
P1 Ni2 P3 C35 67.78(3) .
Ni1 Ni2 P3 C35 -85.21(3) .
P2 Ni2 P3 C35 -128.85(3) .
N2 Ni2 P3 C37 71.21(10) .
P1 Ni2 P3 C37 -169.19(4) .
Ni1 Ni2 P3 C37 37.82(4) .
P2 Ni2 P3 C37 -5.82(4) .
N2 Ni2 P3 Ni1 33.39(8) .
P1 Ni2 P3 Ni1 152.991(10) .
P2 Ni2 P3 Ni1 -43.640(7) .
N3 Ni1 P3 C43 -165.00(9) .
P2 Ni1 P3 C43 -0.99(9) .
P4 Ni1 P3 C43 145.34(9) .
Ni2 Ni1 P3 C43 -60.95(9) .
N3 Ni1 P3 C35 2.71(4) .
P2 Ni1 P3 C35 166.71(3) .
P4 Ni1 P3 C35 -46.95(4) .
Ni2 Ni1 P3 C35 106.76(3) .
N3 Ni1 P3 C37 105.19(4) .
P2 Ni1 P3 C37 -90.80(3) .
P4 Ni1 P3 C37 55.53(4) .
Ni2 Ni1 P3 C37 -150.76(3) .
N3 Ni1 P3 Ni2 -104.05(3) .
P2 Ni1 P3 Ni2 59.959(10) .
P4 Ni1 P3 Ni2 -153.71(2) .
N3 Ni1 P4 C55 143.22(5) .
P2 Ni1 P4 C55 -23.37(4) .
Ni2 Ni1 P4 C55 59.82(5) .
P3 Ni1 P4 C55 -168.87(4) .
N3 Ni1 P4 C49 -78.44(5) .
P2 Ni1 P4 C49 114.98(4) .
Ni2 Ni1 P4 C49 -161.84(4) .
P3 Ni1 P4 C49 -30.52(5) .
N3 Ni1 P4 C36 29.77(4) .
P2 Ni1 P4 C36 -136.81(3) .
Ni2 Ni1 P4 C36 -53.63(4) .
P3 Ni1 P4 C36 77.68(4) .
P3 Ni2 N2 C1 100.05(10) .
P1 Ni2 N2 C1 -22.21(7) .
Ni1 Ni2 N2 C1 132.49(7) .
P2 Ni2 N2 C1 -179.09(7) .
P3 Ni2 N2 C4 -83.63(13) .
P1 Ni2 N2 C4 154.11(9) .
Ni1 Ni2 N2 C4 -51.19(9) .
P2 Ni2 N2 C4 -2.77(8) .
P2 Ni1 N3 C34 112.80(10) .
P4 Ni1 N3 C34 -15.49(7) .
Ni2 Ni1 N3 C34 138.53(7) .
P3 Ni1 N3 C34 -174.96(7) .
P2 Ni1 N3 C31 -82.89(13) .
P4 Ni1 N3 C31 148.83(9) .
Ni2 Ni1 N3 C31 -57.15(9) .
P3 Ni1 N3 C31 -10.64(8) .
C4 N2 C1 C2 -0.37(11) .
Ni2 N2 C1 C2 176.85(7) .
C4 N2 C1 C5 -179.02(8) .
Ni2 N2 C1 C5 -1.79(11) .
N2 C1 C2 C3 -0.01(12) .
C5 C1 C2 C3 178.40(10) .
C1 C2 C3 C4 0.38(12) .
C1 N2 C4 C3 0.62(11) .
Ni2 N2 C4 C3 -176.02(7) .
C1 N2 C4 C6 176.78(8) .
Ni2 N2 C4 C6 0.15(14) .
C2 C3 C4 N2 -0.62(12) .
C2 C3 C4 C6 -176.36(10) .
N2 C1 C5 P1 31.27(10) .
C2 C1 C5 P1 -147.04(10) .
C7 P1 C5 C1 79.43(7) .
C13 P1 C5 C1 -171.31(6) .
Ni2 P1 C5 C1 -39.77(6) .
N2 C4 C6 P2 3.95(11) .
C3 C4 C6 P2 179.26(9) .
C19 P2 C6 C4 174.18(6) .
C25 P2 C6 C4 -83.32(7) .
Ni1 P2 C6 C4 52.96(7) .
Ni2 P2 C6 C4 -4.61(7) .
C13 P1 C7 C12 -120.06(10) .
C5 P1 C7 C12 -10.72(11) .
Ni2 P1 C7 C12 93.58(10) .
C13 P1 C7 C8 64.40(9) .
C5 P1 C7 C8 173.73(8) .
Ni2 P1 C7 C8 -81.96(9) .
C12 C7 C8 C9 1.78(17) .
P1 C7 C8 C9 177.48(9) .
C7 C8 C9 C10 -1.45(18) .
C8 C9 C10 C11 0.2(2) .
C9 C10 C11 C12 0.6(2) .
C8 C7 C12 C11 -0.93(19) .
P1 C7 C12 C11 -176.57(11) .
C10 C11 C12 C7 -0.3(2) .
C7 P1 C13 C18 121.39(9) .
C5 P1 C13 C18 11.80(9) .
Ni2 P1 C13 C18 -97.58(8) .
C7 P1 C13 C14 -60.16(9) .
C5 P1 C13 C14 -169.75(8) .
Ni2 P1 C13 C14 80.87(9) .
C18 C13 C14 C15 -3.03(15) .
P1 C13 C14 C15 178.48(8) .
C13 C14 C15 C16 2.28(17) .
C14 C15 C16 C17 0.13(17) .
C15 C16 C17 C18 -1.69(17) .
C16 C17 C18 C13 0.87(17) .
C14 C13 C18 C17 1.48(16) .
P1 C13 C18 C17 179.98(9) .
C6 P2 C19 C20 36.27(10) .
C25 P2 C19 C20 -69.24(9) .
Ni1 P2 C19 C20 153.20(8) .
Ni2 P2 C19 C20 -146.54(7) .
C6 P2 C19 C24 -146.72(8) .
C25 P2 C19 C24 107.77(9) .
Ni1 P2 C19 C24 -29.78(9) .
Ni2 P2 C19 C24 30.48(14) .
C24 C19 C20 C21 -0.18(17) .
P2 C19 C20 C21 176.82(9) .
C19 C20 C21 C22 -0.04(19) .
C20 C21 C22 C23 0.2(2) .
C21 C22 C23 C24 -0.1(2) .
C22 C23 C24 C19 -0.16(19) .
C20 C19 C24 C23 0.28(16) .
P2 C19 C24 C23 -176.82(9) .
C19 P2 C25 C26 -44.26(9) .
C6 P2 C25 C26 -152.64(8) .
Ni1 P2 C25 C26 84.15(8) .
Ni2 P2 C25 C26 110.47(8) .
C19 P2 C25 C30 134.24(8) .
C6 P2 C25 C30 25.86(9) .
Ni1 P2 C25 C30 -97.35(8) .
Ni2 P2 C25 C30 -71.03(8) .
C30 C25 C26 C27 0.02(15) .
P2 C25 C26 C27 178.57(8) .
C25 C26 C27 C28 -0.72(16) .
C26 C27 C28 C29 0.74(17) .
C27 C28 C29 C30 -0.08(17) .
C28 C29 C30 C25 -0.61(16) .
C26 C25 C30 C29 0.64(14) .
P2 C25 C30 C29 -177.88(8) .
C34 N3 C31 C32 1.58(11) .
Ni1 N3 C31 C32 -164.06(7) .
C34 N3 C31 C35 -177.67(8) .
Ni1 N3 C31 C35 16.68(14) .
N3 C31 C32 C33 -1.26(11) .
C35 C31 C32 C33 177.92(9) .
C31 C32 C33 C34 0.44(11) .
C31 N3 C34 C33 -1.31(11) .
Ni1 N3 C34 C33 166.68(7) .
C31 N3 C34 C36 -179.87(8) .
Ni1 N3 C34 C36 -11.88(11) .
C32 C33 C34 N3 0.54(11) .
C32 C33 C34 C36 178.80(10) .
N3 C31 C35 P3 -10.26(12) .
C32 C31 C35 P3 170.65(9) .
C43 P3 C35 C31 178.04(7) .
C37 P3 C35 C31 -79.75(8) .
Ni2 P3 C35 C31 57.54(7) .
Ni1 P3 C35 C31 2.77(7) .
N3 C34 C36 P4 38.43(10) .
C33 C34 C36 P4 -139.74(10) .
C55 P4 C36 C34 -168.41(6) .
C49 P4 C36 C34 83.94(7) .
Ni1 P4 C36 C34 -41.33(7) .
C43 P3 C37 C42 140.43(9) .
C35 P3 C37 C42 32.54(9) .
Ni2 P3 C37 C42 -92.09(9) .
Ni1 P3 C37 C42 -61.72(8) .
C43 P3 C37 C38 -37.36(9) .
C35 P3 C37 C38 -145.24(8) .
Ni2 P3 C37 C38 90.12(9) .
Ni1 P3 C37 C38 120.49(8) .
C42 C37 C38 C39 -0.04(16) .
P3 C37 C38 C39 177.81(9) .
C37 C38 C39 C40 -0.18(18) .
C38 C39 C40 C41 0.38(18) .
C39 C40 C41 C42 -0.35(19) .
C40 C41 C42 C37 0.13(18) .
C38 C37 C42 C41 0.06(16) .
P3 C37 C42 C41 -177.78(9) .
C35 P3 C43 C44 -151.67(8) .
C37 P3 C43 C44 102.22(8) .
Ni2 P3 C43 C44 -35.03(9) .
Ni1 P3 C43 C44 15.65(15) .
C35 P3 C43 C48 33.90(10) .
C37 P3 C43 C48 -72.21(9) .
Ni2 P3 C43 C48 150.53(8) .
Ni1 P3 C43 C48 -158.78(7) .
C48 C43 C44 C45 0.42(15) .
P3 C43 C44 C45 -174.27(8) .
C43 C44 C45 C46 -0.40(16) .
C44 C45 C46 C47 0.28(17) .
C45 C46 C47 C48 -0.21(17) .
C46 C47 C48 C43 0.24(17) .
C44 C43 C48 C47 -0.34(16) .
P3 C43 C48 C47 174.00(8) .
C55 P4 C49 C54 6.61(11) .
C36 P4 C49 C54 116.78(10) .
Ni1 P4 C49 C54 -138.70(8) .
C55 P4 C49 C50 -171.44(9) .
C36 P4 C49 C50 -61.26(10) .
Ni1 P4 C49 C50 43.26(10) .
C54 C49 C50 C51 0.25(18) .
P4 C49 C50 C51 178.38(10) .
C49 C50 C51 C52 0.59(19) .
C50 C51 C52 C53 -0.5(2) .
C51 C52 C53 C54 -0.4(2) .
C52 C53 C54 C49 1.2(2) .
C50 C49 C54 C53 -1.13(18) .
P4 C49 C54 C53 -179.18(10) .
C49 P4 C55 C60 112.88(9) .
C36 P4 C55 C60 5.76(10) .
Ni1 P4 C55 C60 -102.07(9) .
C49 P4 C55 C56 -69.20(9) .
C36 P4 C55 C56 -176.32(8) .
Ni1 P4 C55 C56 75.85(9) .
C60 C55 C56 C57 -0.25(15) .
P4 C55 C56 C57 -178.24(8) .
C55 C56 C57 C58 1.17(16) .
C56 C57 C58 C59 -0.73(17) .
C57 C58 C59 C60 -0.62(18) .
C56 C55 C60 C59 -1.09(16) .
P4 C55 C60 C59 176.85(9) .
C58 C59 C60 C55 1.54(18) .
C86 C81 C82 C83 1.39(18) .
C87 C81 C82 C83 -177.37(13) .
C81 C82 C83 C84 -0.8(2) .
C82 C83 C84 C85 -0.4(2) .
C83 C84 C85 C86 0.9(2) .
C84 C85 C86 C81 -0.34(19) .
C82 C81 C86 C85 -0.83(18) .
C87 C81 C86 C85 177.93(13) .
C94 C91 C92 C93 -176.1(2) 2_657
C93 C91 C92 C93 0.5(3) 2_657
C94 C91 C93 C92 176.2(2) 2_657
C92 C91 C93 C92 -0.5(3) 2_657
